data_7711655
loop_
_publ_author_name
'Dubrawski, Zack'
'Chang, Chia Yun'
'Carr, Cody'
'Gelfand, Benjamin Sidney'
'Piers, Warren'

_publ_section_title
;
 Electrocatalyst decomposition pathways: torsional strain in a second
 sphere proton relay shuts off CO2RR in a Re(2,2&#x2019;-bipyridyl)(CO)3X
 type electrocatalyst
;
_journal_name_full 'Dalton Transactions'
_journal_paper_doi 10.1039/D2DT02876J
_journal_year 2022
_chemical_formula_moiety 'C23 H15 Cl N3 O3 Re'
_chemical_formula_sum 'C23 H15 Cl N3 O3 Re'
_chemical_formula_weight 603.03
_space_group_crystal_system monoclinic
_space_group_IT_number 14
_space_group_name_Hall '-P 2yn'
_space_group_name_H-M_alt 'P 1 21/n 1'
_atom_sites_solution_hydrogens geom
_audit_creation_date 2022-05-24
_audit_creation_method
;
Olex2 1.2
(compiled 2018.05.29 svn.r3508 for OlexSys, GUI svn.r5506)
;
_audit_update_record
;
2022-05-27 deposited with the CCDC.	2022-10-31 downloaded from the CCDC.
;
_cell_angle_alpha 90
_cell_angle_beta 104.6390(10)
_cell_angle_gamma 90
_cell_formula_units_Z 4
_cell_length_a 11.7750(9)
_cell_length_b 15.4255(12)
_cell_length_c 12.1047(9)
_cell_measurement_reflns_used 9888
_cell_measurement_temperature 296.15
_cell_measurement_theta_max 30.42
_cell_measurement_theta_min 2.22
_cell_volume 2127.3(3)
_computing_cell_refinement 'SAINT V8.40A (?, 2016)'
_computing_data_reduction 'SAINT V8.40A (?, 2016)'
_computing_molecular_graphics 'Olex2 (Dolomanov et al., 2009)'
_computing_publication_material 'Olex2 (Dolomanov et al., 2009)'
_computing_structure_refinement 'ShelXL (Sheldrick, 2015)'
_computing_structure_solution 'ShelXT (Sheldrick, 2015)'
_diffrn_ambient_temperature 296.15
_diffrn_measured_fraction_theta_full 1.000
_diffrn_measured_fraction_theta_max 1.000
_diffrn_measurement_device_type 'Bruker APEX-II CCD'
_diffrn_measurement_method '\f and \w scans'
_diffrn_radiation_type MoK\a
_diffrn_radiation_wavelength 0.71073
_diffrn_reflns_av_R_equivalents 0.0497
_diffrn_reflns_av_unetI/netI 0.0385
_diffrn_reflns_Laue_measured_fraction_full 1.000
_diffrn_reflns_Laue_measured_fraction_max 1.000
_diffrn_reflns_limit_h_max 15
_diffrn_reflns_limit_h_min -15
_diffrn_reflns_limit_k_max 20
_diffrn_reflns_limit_k_min -20
_diffrn_reflns_limit_l_max 15
_diffrn_reflns_limit_l_min -15
_diffrn_reflns_number 25903
_diffrn_reflns_point_group_measured_fraction_full 1.000
_diffrn_reflns_point_group_measured_fraction_max 1.000
_diffrn_reflns_theta_full 25.242
_diffrn_reflns_theta_max 27.876
_diffrn_reflns_theta_min 2.156
_exptl_absorpt_coefficient_mu 5.868
_exptl_absorpt_correction_T_max 0.6606
_exptl_absorpt_correction_T_min 0.4757
_exptl_absorpt_correction_type multi-scan
_exptl_absorpt_process_details
; 
SADABS-2016/2 (Bruker,2016/2) was used for absorption correction.
wR2(int) was 0.0547 before and 0.0460 after correction.
The Ratio of minimum to maximum transmission is 0.7198.
The \l/2 correction factor is Not present.
;
_exptl_crystal_colour black
_exptl_crystal_colour_primary black
_exptl_crystal_density_diffrn 1.883
_exptl_crystal_description irregular
_exptl_crystal_F_000 1160
_exptl_crystal_recrystallization_method 'Re-crystallisation from solvent: DCM:pentane'
_exptl_crystal_size_max 0.188
_exptl_crystal_size_mid 0.162
_exptl_crystal_size_min 0.122
_refine_diff_density_max 1.067
_refine_diff_density_min -0.614
_refine_diff_density_rms 0.115
_refine_ls_extinction_method none
_refine_ls_goodness_of_fit_ref 0.992
_refine_ls_hydrogen_treatment constr
_refine_ls_matrix_type full
_refine_ls_number_parameters 280
_refine_ls_number_reflns 5077
_refine_ls_number_restraints 0
_refine_ls_restrained_S_all 0.992
_refine_ls_R_factor_all 0.0401
_refine_ls_R_factor_gt 0.0260
_refine_ls_shift/su_max 0.003
_refine_ls_shift/su_mean 0.000
_refine_ls_structure_factor_coef Fsqd
_refine_ls_weighting_details 'w=1/[\s^2^(Fo^2^)+(0.0282P)^2^+0.8236P] where P=(Fo^2^+2Fc^2^)/3'
_refine_ls_weighting_scheme calc
_refine_ls_wR_factor_gt 0.0556
_refine_ls_wR_factor_ref 0.0606
_reflns_Friedel_coverage 0.000
_reflns_number_gt 4095
_reflns_number_total 5077
_reflns_threshold_expression 'I > 2\s(I)'
_cod_data_source_file d2dt02876j2.cif
_cod_data_source_block zd-k33
_cod_database_code 7711655
_shelx_shelxl_version_number 2018/3
_shelx_space_group_comment
;
The symmetry employed for this shelxl refinement is uniquely defined
by the following loop, which should always be used as a source of
symmetry information in preference to the above space-group names.
They are only intended as comments.
;
_shelx_estimated_absorpt_t_max 0.535
_shelx_estimated_absorpt_t_min 0.405
_olex2_refinement_description
;
1. Fixed Uiso
 At 1.2 times of:
  All C(H) groups, All N(H) groups
2.a Aromatic/amide H refined with riding coordinates:
 N1(H1), C4(H4), C5(H5), C6(H6), C7(H7), C10(H10), C11(H11), C14(H14),
 C15(H15), C16(H16), C19(H19), C20(H20), C21(H21), C22(H22), C23(H23)
;
_olex2_submission_special_instructions 'No special instructions were received'

loop_
_space_group_symop_operation_xyz
'x, y, z'
'-x+1/2, y+1/2, -z+1/2'
'-x, -y, -z'
'x-1/2, -y-1/2, z-1/2'

loop_
_atom_site_label
_atom_site_type_symbol
_atom_site_fract_x
_atom_site_fract_y
_atom_site_fract_z
_atom_site_U_iso_or_equiv
_atom_site_adp_type
_atom_site_occupancy
_atom_site_site_symmetry_order
_atom_site_calc_flag
_atom_site_refinement_flags_posn
_atom_site_refinement_flags_adp
_atom_site_refinement_flags_occupancy
_atom_site_disorder_assembly
_atom_site_disorder_group
Re1 Re 0.68504(2) 0.34174(2) 0.38657(2) 0.02326(5) Uani 1 1 d . . . . .
Cl1 Cl 0.77881(9) 0.33881(6) 0.59446(8) 0.0329(2) Uani 1 1 d . . . . .
O1 O 0.5884(3) 0.34775(18) 0.1279(2) 0.0433(7) Uani 1 1 d . . . . .
O2 O 0.5518(3) 0.16889(19) 0.3705(3) 0.0483(8) Uani 1 1 d . . . . .
O3 O 0.4567(3) 0.4130(2) 0.4241(3) 0.0510(9) Uani 1 1 d . . . . .
N1 N 0.8228(3) 0.15833(19) 0.4817(3) 0.0276(7) Uani 1 1 d . . . . .
H1 H 0.813382 0.210121 0.504132 0.033 Uiso 1 1 calc R . . . .
N2 N 0.8643(2) 0.3068(2) 0.3583(2) 0.0229(6) Uani 1 1 d . . . . .
N3 N 0.7778(3) 0.4634(2) 0.3955(3) 0.0281(7) Uani 1 1 d . . . . .
C1 C 0.6240(3) 0.3470(2) 0.2237(4) 0.0286(8) Uani 1 1 d . . . . .
C2 C 0.6067(3) 0.2308(3) 0.3795(3) 0.0322(9) Uani 1 1 d . . . . .
C3 C 0.5426(4) 0.3868(3) 0.4087(3) 0.0340(9) Uani 1 1 d . . . . .
C4 C 0.7442(4) 0.5381(3) 0.4349(3) 0.0374(10) Uani 1 1 d . . . . .
H4 H 0.677026 0.538509 0.461967 0.045 Uiso 1 1 calc R . . . .
C5 C 0.8067(4) 0.6148(3) 0.4364(4) 0.0436(11) Uani 1 1 d . . . . .
H5 H 0.781908 0.665555 0.464719 0.052 Uiso 1 1 calc R . . . .
C6 C 0.9044(4) 0.6146(3) 0.3961(4) 0.0427(11) Uani 1 1 d . . . . .
H6 H 0.946504 0.665526 0.395405 0.051 Uiso 1 1 calc R . . . .
C7 C 0.9408(4) 0.5378(3) 0.3560(3) 0.0345(9) Uani 1 1 d . . . . .
H7 H 1.008033 0.536591 0.328942 0.041 Uiso 1 1 calc R . . . .
C8 C 0.8758(3) 0.4633(3) 0.3568(3) 0.0292(9) Uani 1 1 d . . . . .
C9 C 0.9113(3) 0.3778(2) 0.3218(3) 0.0264(8) Uani 1 1 d . . . . .
C10 C 0.9909(4) 0.3715(3) 0.2533(4) 0.0364(10) Uani 1 1 d . . . . .
H10 H 1.021892 0.421623 0.229596 0.044 Uiso 1 1 calc R . . . .
C11 C 1.0228(4) 0.2930(3) 0.2215(3) 0.0383(10) Uani 1 1 d . . . . .
H11 H 1.070322 0.289250 0.170892 0.046 Uiso 1 1 calc R . . . .
C12 C 0.9840(3) 0.2171(3) 0.2650(3) 0.0309(9) Uani 1 1 d . . . . .
C13 C 0.9070(3) 0.2265(2) 0.3386(3) 0.0246(8) Uani 1 1 d . . . . .
C14 C 1.0238(4) 0.1356(3) 0.2406(4) 0.0384(10) Uani 1 1 d . . . . .
H14 H 1.071380 0.130203 0.190290 0.046 Uiso 1 1 calc R . . . .
C15 C 0.9916(4) 0.0638(3) 0.2921(4) 0.0389(10) Uani 1 1 d . . . . .
H15 H 1.016102 0.009235 0.275010 0.047 Uiso 1 1 calc R . . . .
C16 C 0.9228(3) 0.0715(3) 0.3693(3) 0.0329(9) Uani 1 1 d . . . . .
H16 H 0.904537 0.021648 0.404404 0.039 Uiso 1 1 calc R . . . .
C17 C 0.8803(3) 0.1501(2) 0.3964(3) 0.0248(8) Uani 1 1 d . . . . .
C18 C 0.7779(3) 0.0907(2) 0.5356(3) 0.0281(8) Uani 1 1 d . . . . .
C19 C 0.7852(3) 0.0984(3) 0.6511(3) 0.0310(9) Uani 1 1 d . . . . .
H19 H 0.820788 0.146755 0.691137 0.037 Uiso 1 1 calc R . . . .
C20 C 0.7393(3) 0.0336(3) 0.7073(3) 0.0366(10) Uani 1 1 d . . . . .
H20 H 0.745281 0.038590 0.785094 0.044 Uiso 1 1 calc R . . . .
C21 C 0.6847(4) -0.0385(3) 0.6479(4) 0.0421(11) Uani 1 1 d . . . . .
H21 H 0.654991 -0.081998 0.685858 0.051 Uiso 1 1 calc R . . . .
C22 C 0.6750(4) -0.0449(3) 0.5327(4) 0.0434(11) Uani 1 1 d . . . . .
H22 H 0.637229 -0.092331 0.492022 0.052 Uiso 1 1 calc R . . . .
C23 C 0.7214(4) 0.0191(3) 0.4774(3) 0.0387(10) Uani 1 1 d . . . . .
H23 H 0.714570 0.014104 0.399408 0.046 Uiso 1 1 calc R . . . .

loop_
_atom_site_aniso_label
_atom_site_aniso_U_11
_atom_site_aniso_U_22
_atom_site_aniso_U_33
_atom_site_aniso_U_23
_atom_site_aniso_U_13
_atom_site_aniso_U_12
Re1 0.01824(8) 0.02839(8) 0.02354(8) -0.00125(6) 0.00599(5) -0.00021(7)
Cl1 0.0356(5) 0.0402(5) 0.0238(5) -0.0043(4) 0.0091(4) -0.0006(4)
O1 0.0480(19) 0.0467(18) 0.0298(17) 0.0025(14) 0.0002(14) 0.0007(15)
O2 0.0341(18) 0.0412(18) 0.065(2) 0.0071(15) 0.0038(16) -0.0108(14)
O3 0.0291(17) 0.078(2) 0.0482(19) -0.0050(17) 0.0134(14) 0.0166(16)
N1 0.0325(18) 0.0260(15) 0.0258(16) 0.0038(13) 0.0103(14) 0.0035(14)
N2 0.0175(15) 0.0309(16) 0.0201(15) 0.0007(12) 0.0046(12) 0.0006(13)
N3 0.0272(17) 0.0293(17) 0.0269(17) -0.0025(13) 0.0052(13) -0.0004(14)
C1 0.0216(19) 0.0235(18) 0.038(2) 0.0018(17) 0.0031(16) 0.0029(16)
C2 0.023(2) 0.036(2) 0.036(2) 0.0007(18) 0.0044(16) -0.0008(17)
C3 0.027(2) 0.044(2) 0.030(2) -0.0040(18) 0.0072(17) 0.0015(19)
C4 0.035(2) 0.039(2) 0.035(2) -0.0050(19) 0.0041(18) 0.0036(19)
C5 0.051(3) 0.033(2) 0.042(3) -0.005(2) 0.001(2) 0.003(2)
C6 0.050(3) 0.030(2) 0.040(3) 0.0042(19) -0.002(2) -0.012(2)
C7 0.032(2) 0.038(2) 0.032(2) 0.0077(18) 0.0045(17) -0.0060(18)
C8 0.026(2) 0.035(2) 0.0237(19) 0.0073(16) 0.0018(16) 0.0004(17)
C9 0.0180(19) 0.034(2) 0.025(2) 0.0048(16) 0.0018(15) -0.0022(15)
C10 0.029(2) 0.042(2) 0.041(2) 0.0083(19) 0.0129(19) -0.0065(18)
C11 0.032(2) 0.051(3) 0.036(2) 0.002(2) 0.0153(18) -0.004(2)
C12 0.023(2) 0.043(2) 0.028(2) -0.0016(17) 0.0064(16) 0.0027(17)
C13 0.0165(18) 0.035(2) 0.0220(19) -0.0001(15) 0.0037(14) 0.0023(15)
C14 0.034(2) 0.050(3) 0.036(2) -0.0074(19) 0.0167(19) 0.0048(19)
C15 0.034(2) 0.041(2) 0.041(3) -0.007(2) 0.0077(19) 0.0109(19)
C16 0.032(2) 0.032(2) 0.034(2) -0.0014(17) 0.0072(18) 0.0016(18)
C17 0.0202(18) 0.031(2) 0.0213(18) -0.0014(15) 0.0021(14) 0.0022(15)
C18 0.025(2) 0.029(2) 0.029(2) 0.0092(16) 0.0051(16) 0.0030(16)
C19 0.026(2) 0.038(2) 0.031(2) 0.0021(17) 0.0106(17) 0.0030(17)
C20 0.025(2) 0.057(3) 0.029(2) 0.010(2) 0.0091(17) -0.001(2)
C21 0.032(2) 0.050(3) 0.046(3) 0.020(2) 0.011(2) -0.002(2)
C22 0.050(3) 0.036(2) 0.041(3) 0.0061(19) 0.006(2) -0.008(2)
C23 0.045(3) 0.045(2) 0.024(2) 0.0088(18) 0.0040(18) -0.005(2)

loop_
_atom_type_symbol
_atom_type_description
_atom_type_scat_dispersion_real
_atom_type_scat_dispersion_imag
_atom_type_scat_source
C C 0.0033 0.0016 'International Tables Vol C Tables 4.2.6.8 and 6.1.1.4'
H H 0.0000 0.0000 'International Tables Vol C Tables 4.2.6.8 and 6.1.1.4'
Cl Cl 0.1484 0.1585 'International Tables Vol C Tables 4.2.6.8 and 6.1.1.4'
N N 0.0061 0.0033 'International Tables Vol C Tables 4.2.6.8 and 6.1.1.4'
O O 0.0106 0.0060 'International Tables Vol C Tables 4.2.6.8 and 6.1.1.4'
Re Re -1.0185 7.2310 'International Tables Vol C Tables 4.2.6.8 and 6.1.1.4'

loop_
_geom_angle_atom_site_label_1
_geom_angle_atom_site_label_2
_geom_angle_atom_site_label_3
_geom_angle
_geom_angle_site_symmetry_1
_geom_angle_site_symmetry_3
_geom_angle_publ_flag
N2 Re1 Cl1 87.50(7) . . ?
N3 Re1 Cl1 82.84(8) . . ?
N3 Re1 N2 74.81(11) . . ?
C1 Re1 Cl1 175.51(12) . . ?
C1 Re1 N2 88.66(13) . . ?
C1 Re1 N3 93.90(13) . . ?
C1 Re1 C2 86.62(16) . . ?
C2 Re1 Cl1 96.54(12) . . ?
C2 Re1 N2 103.47(14) . . ?
C2 Re1 N3 178.18(14) . . ?
C3 Re1 Cl1 92.66(12) . . ?
C3 Re1 N2 172.11(15) . . ?
C3 Re1 N3 97.38(15) . . ?
C3 Re1 C1 90.82(16) . . ?
C3 Re1 C2 84.35(17) . . ?
C17 N1 C18 126.5(3) . . ?
C9 N2 Re1 109.2(2) . . ?
C9 N2 C13 118.3(3) . . ?
C13 N2 Re1 128.9(2) . . ?
C4 N3 Re1 124.9(3) . . ?
C4 N3 C8 118.5(3) . . ?
C8 N3 Re1 116.5(3) . . ?
O1 C1 Re1 178.2(3) . . ?
O2 C2 Re1 174.1(4) . . ?
O3 C3 Re1 178.5(4) . . ?
N3 C4 C5 122.2(4) . . ?
C6 C5 C4 119.1(4) . . ?
C5 C6 C7 119.5(4) . . ?
C8 C7 C6 119.1(4) . . ?
N3 C8 C7 121.6(4) . . ?
N3 C8 C9 115.4(3) . . ?
C7 C8 C9 122.9(4) . . ?
N2 C9 C8 117.4(3) . . ?
N2 C9 C10 121.9(4) . . ?
C10 C9 C8 120.7(3) . . ?
C11 C10 C9 120.3(4) . . ?
C10 C11 C12 120.0(4) . . ?
C11 C12 C13 117.8(4) . . ?
C14 C12 C11 120.8(4) . . ?
C14 C12 C13 121.4(4) . . ?
N2 C13 C12 120.9(3) . . ?
N2 C13 C17 121.0(3) . . ?
C12 C13 C17 118.0(3) . . ?
C15 C14 C12 119.0(4) . . ?
C14 C15 C16 120.8(4) . . ?
C17 C16 C15 122.9(4) . . ?
N1 C17 C13 119.8(3) . . ?
N1 C17 C16 122.4(3) . . ?
C16 C17 C13 117.6(4) . . ?
C19 C18 N1 118.2(3) . . ?
C19 C18 C23 118.7(4) . . ?
C23 C18 N1 123.0(3) . . ?
C18 C19 C20 120.0(4) . . ?
C21 C20 C19 120.5(4) . . ?
C22 C21 C20 119.4(4) . . ?
C21 C22 C23 120.0(4) . . ?
C22 C23 C18 121.4(4) . . ?

loop_
_geom_bond_atom_site_label_1
_geom_bond_atom_site_label_2
_geom_bond_distance
_geom_bond_site_symmetry_2
_geom_bond_publ_flag
Re1 Cl1 2.4798(10) . ?
Re1 N2 2.287(3) . ?
Re1 N3 2.160(3) . ?
Re1 C1 1.922(4) . ?
Re1 C2 1.936(4) . ?
Re1 C3 1.896(4) . ?
O1 C1 1.129(5) . ?
O2 C2 1.143(4) . ?
O3 C3 1.147(5) . ?
N1 C17 1.376(5) . ?
N1 C18 1.402(4) . ?
N2 C9 1.351(5) . ?
N2 C13 1.381(5) . ?
N3 C4 1.344(5) . ?
N3 C8 1.351(5) . ?
C4 C5 1.391(6) . ?
C5 C6 1.358(7) . ?
C6 C7 1.389(6) . ?
C7 C8 1.383(5) . ?
C8 C9 1.478(5) . ?
C9 C10 1.403(5) . ?
C10 C11 1.352(6) . ?
C11 C12 1.407(6) . ?
C12 C13 1.430(5) . ?
C12 C14 1.399(5) . ?
C13 C17 1.446(5) . ?
C14 C15 1.370(6) . ?
C15 C16 1.389(6) . ?
C16 C17 1.381(5) . ?
C18 C19 1.384(5) . ?
C18 C23 1.386(6) . ?
C19 C20 1.392(5) . ?
C20 C21 1.390(6) . ?
C21 C22 1.373(6) . ?
C22 C23 1.381(5) . ?
